data_7217287
loop_
_publ_author_name
'S\"ohner, T.'
'Braun, F.'
'Over, L. C.'
'Mehlhose, S.'
'Rominger, F.'
'Straub, B. F.'

_publ_section_title
;
 Halogen-free water-stable aluminates as replacement for persistent
 fluorinated weakly-coordinating anions
;
_journal_issue 11
_journal_name_full 'Green Chem.'
_journal_page_first 4696
_journal_paper_doi 10.1039/C4GC00928B
_journal_volume 16
_journal_year 2014
_chemical_formula_sum 'C25 H27 Br O'
_chemical_formula_weight 423.37
_chemical_name_common 'Alphetbat Brommmethyphenol'
_chemical_name_systematic
;
 ?
;
_space_group_crystal_system monoclinic
_space_group_IT_number 14
_space_group_name_Hall '-P 2ybc'
_space_group_name_H-M_alt 'P 1 21/c 1'
_symmetry_space_group_name_Hall '-P 2ybc'
_symmetry_space_group_name_H-M 'P 1 21/c 1'
_atom_sites_solution_hydrogens geom
_audit_creation_method SHELXL-2013
_cell_angle_alpha 90
_cell_angle_beta 94.091(14)
_cell_angle_gamma 90
_cell_formula_units_Z 4
_cell_length_a 9.971(4)
_cell_length_b 11.013(4)
_cell_length_c 19.557(8)
_cell_measurement_reflns_used 703
_cell_measurement_temperature 200(2)
_cell_measurement_theta_max 17.36
_cell_measurement_theta_min 3.70
_cell_volume 2142.1(15)
_computing_cell_refinement 'Bruker SAINT'
_computing_data_collection 'Bruker APEX2'
_computing_data_reduction 'Bruker SAINT'
_computing_molecular_graphics 'Bruker SHELXTL'
_computing_publication_material 'Bruker SHELXTL'
_computing_structure_refinement 'SHELXL-2013 (Sheldrick, 2013)'
_computing_structure_solution 'SHELXS-97 (Sheldrick 2008)'
_diffrn_ambient_temperature 200(2)
_diffrn_measured_fraction_theta_full 0.616
_diffrn_measured_fraction_theta_max 1.000
_diffrn_measurement_device_type 'Bruker APEX'
_diffrn_measurement_method '\f and \w scans'
_diffrn_radiation_type MoK\a
_diffrn_radiation_wavelength 0.71073
_diffrn_reflns_av_R_equivalents 0.0812
_diffrn_reflns_av_unetI/netI 0.0887
_diffrn_reflns_Laue_measured_fraction_full 0.616
_diffrn_reflns_Laue_measured_fraction_max 1.000
_diffrn_reflns_limit_h_max 10
_diffrn_reflns_limit_h_min -10
_diffrn_reflns_limit_k_max 11
_diffrn_reflns_limit_k_min -11
_diffrn_reflns_limit_l_max 19
_diffrn_reflns_limit_l_min -19
_diffrn_reflns_number 8665
_diffrn_reflns_point_group_measured_fraction_full 0.616
_diffrn_reflns_point_group_measured_fraction_max 1.000
_diffrn_reflns_theta_full 25.242
_diffrn_reflns_theta_max 21.257
_diffrn_reflns_theta_min 2.048
_diffrn_source 'sealed tube'
_exptl_absorpt_coefficient_mu 1.930
_exptl_absorpt_correction_T_max 0.8915
_exptl_absorpt_correction_T_min 0.6997
_exptl_absorpt_correction_type multi-scan
_exptl_absorpt_process_details
;
Sheldrick, G. M. (2008). <i>SADABS</i>. University of G\"ottingen, Germany.
;
_exptl_crystal_colour colourless
_exptl_crystal_density_diffrn 1.313
_exptl_crystal_description needle
_exptl_crystal_F_000 880
_exptl_crystal_size_max 0.380
_exptl_crystal_size_mid 0.100
_exptl_crystal_size_min 0.080
_refine_diff_density_max 0.296
_refine_diff_density_min -0.561
_refine_diff_density_rms 0.069
_refine_ls_extinction_method none
_refine_ls_goodness_of_fit_ref 1.037
_refine_ls_hydrogen_treatment constr
_refine_ls_matrix_type full
_refine_ls_number_parameters 245
_refine_ls_number_reflns 2380
_refine_ls_number_restraints 0
_refine_ls_restrained_S_all 1.037
_refine_ls_R_factor_all 0.0940
_refine_ls_R_factor_gt 0.0520
_refine_ls_shift/su_max 0.002
_refine_ls_shift/su_mean 0.000
_refine_ls_structure_factor_coef Fsqd
_refine_ls_weighting_details 'w=1/[\s^2^(Fo^2^)+(0.0574P)^2^+0.7571P] where P=(Fo^2^+2Fc^2^)/3'
_refine_ls_weighting_scheme calc
_refine_ls_wR_factor_gt 0.1142
_refine_ls_wR_factor_ref 0.1336
_reflns_Friedel_coverage 0.000
_reflns_number_gt 1555
_reflns_number_total 2380
_reflns_threshold_expression 'I > 2\s(I)'
_cod_data_source_file c4gc00928b2.cif
_cod_data_source_block tis27
_cod_depositor_comments 'Adding full bibliography for 7217280--7217291.cif.'
_cod_original_cell_volume 2142.3(15)
_cod_database_code 7217287
_shelx_space_group_comment
;
The symmetry employed for this shelxl refinement is uniquely defined
by the following loop, which should always be used as a source of
symmetry information in preference to the above space-group names.
They are only intended as comments.
;
_shelx_estimated_absorpt_t_min 0.528
_shelx_estimated_absorpt_t_max 0.861
_shelxl_version_number 2013-3

loop_
_space_group_symop_operation_xyz
'x, y, z'
'-x, y+1/2, -z+1/2'
'-x, -y, -z'
'x, -y-1/2, z-1/2'

loop_
_atom_site_label
_atom_site_type_symbol
_atom_site_fract_x
_atom_site_fract_y
_atom_site_fract_z
_atom_site_U_iso_or_equiv
_atom_site_adp_type
_atom_site_occupancy
_atom_site_site_symmetry_order
_atom_site_calc_flag
_atom_site_refinement_flags_posn
_atom_site_refinement_flags_adp
Br1 Br 0.34269(8) 0.59749(7) 0.44812(4) 0.0655(4) Uani 1 1 d . .
O1 O 0.3700(4) 0.7605(4) 0.2967(2) 0.0432(12) Uani 1 1 d . .
H1 H 0.3236 0.7225 0.2662 0.065 Uiso 1 1 calc R U
C11 C 0.4989(6) 0.7141(5) 0.3022(3) 0.0308(16) Uani 1 1 d . .
C12 C 0.5737(6) 0.6920(5) 0.2449(3) 0.0254(15) Uani 1 1 d . .
C13 C 0.7013(6) 0.6460(5) 0.2580(3) 0.0263(15) Uani 1 1 d . .
H13 H 0.7525 0.6294 0.2199 0.032 Uiso 1 1 calc R U
C14 C 0.7608(6) 0.6219(5) 0.3237(3) 0.0264(15) Uani 1 1 d . .
C15 C 0.6840(6) 0.6473(5) 0.3785(3) 0.0298(16) Uani 1 1 d . .
H15 H 0.7212 0.6331 0.4238 0.036 Uiso 1 1 calc R U
C16 C 0.5542(6) 0.6929(5) 0.3686(3) 0.0293(16) Uani 1 1 d . .
C17 C 0.5140(6) 0.7231(5) 0.1716(3) 0.0278(15) Uani 1 1 d . .
C18 C 0.9046(6) 0.5738(5) 0.3319(3) 0.0346(17) Uani 1 1 d . .
C19 C 0.4750(6) 0.7214(5) 0.4296(3) 0.0382(17) Uani 1 1 d . .
H19A H 0.4281 0.7999 0.4215 0.046 Uiso 1 1 calc R U
H19B H 0.5382 0.7309 0.4706 0.046 Uiso 1 1 calc R U
C20 C 0.4896(6) 0.8620(5) 0.1671(3) 0.0378(17) Uani 1 1 d . .
H20A H 0.5750 0.9048 0.1768 0.057 Uiso 1 1 calc R U
H20B H 0.4264 0.8860 0.2008 0.057 Uiso 1 1 calc R U
H20C H 0.4521 0.8830 0.1210 0.057 Uiso 1 1 calc R U
C21 C 0.3812(6) 0.6551(5) 0.1564(3) 0.0269(15) Uani 1 1 d . .
C22 C 0.2776(7) 0.7030(6) 0.1136(3) 0.0410(18) Uani 1 1 d . .
H22 H 0.2892 0.7795 0.0924 0.049 Uiso 1 1 calc R U
C23 C 0.1569(8) 0.6407(7) 0.1012(4) 0.059(2) Uani 1 1 d . .
H23 H 0.0878 0.6750 0.0713 0.071 Uiso 1 1 calc R U
C24 C 0.1360(8) 0.5297(8) 0.1317(4) 0.056(2) Uani 1 1 d . .
H24 H 0.0518 0.4895 0.1248 0.067 Uiso 1 1 calc R U
C25 C 0.2385(8) 0.4791(6) 0.1719(3) 0.0485(19) Uani 1 1 d . .
H25 H 0.2274 0.4014 0.1918 0.058 Uiso 1 1 calc R U
C26 C 0.3595(7) 0.5412(6) 0.1837(3) 0.0394(18) Uani 1 1 d . .
H26 H 0.4299 0.5041 0.2116 0.047 Uiso 1 1 calc R U
C31 C 0.6133(6) 0.6883(5) 0.1180(3) 0.0249(15) Uani 1 1 d . .
C32 C 0.7166(7) 0.7653(6) 0.1038(3) 0.0394(17) Uani 1 1 d . .
H32 H 0.7244 0.8412 0.1267 0.047 Uiso 1 1 calc R U
C33 C 0.8093(7) 0.7357(6) 0.0571(3) 0.0450(18) Uani 1 1 d . .
H33 H 0.8802 0.7904 0.0492 0.054 Uiso 1 1 calc R U
C34 C 0.7993(7) 0.6292(7) 0.0227(3) 0.049(2) Uani 1 1 d . .
H34 H 0.8617 0.6091 -0.0100 0.058 Uiso 1 1 calc R U
C35 C 0.6981(8) 0.5513(7) 0.0358(4) 0.064(2) Uani 1 1 d . .
H35 H 0.6915 0.4755 0.0127 0.076 Uiso 1 1 calc R U
C36 C 0.6052(7) 0.5804(6) 0.0819(3) 0.0471(19) Uani 1 1 d . .
H36 H 0.5343 0.5253 0.0891 0.057 Uiso 1 1 calc R U
C41 C 1.0018(7) 0.6686(6) 0.3065(4) 0.061(2) Uani 1 1 d . .
H41A H 1.0939 0.6371 0.3119 0.092 Uiso 1 1 calc R U
H41B H 0.9957 0.7433 0.3333 0.092 Uiso 1 1 calc R U
H41C H 0.9781 0.6861 0.2580 0.092 Uiso 1 1 calc R U
C42 C 0.9486(7) 0.5442(6) 0.4063(3) 0.055(2) Uani 1 1 d . .
H42A H 1.0413 0.5140 0.4092 0.083 Uiso 1 1 calc R U
H42B H 0.8892 0.4818 0.4233 0.083 Uiso 1 1 calc R U
H42C H 0.9436 0.6177 0.4343 0.083 Uiso 1 1 calc R U
C43 C 0.9190(7) 0.4558(6) 0.2907(3) 0.054(2) Uani 1 1 d . .
H43A H 1.0121 0.4271 0.2966 0.081 Uiso 1 1 calc R U
H43B H 0.8954 0.4716 0.2420 0.081 Uiso 1 1 calc R U
H43C H 0.8588 0.3938 0.3072 0.081 Uiso 1 1 calc R U

loop_
_atom_site_aniso_label
_atom_site_aniso_U_11
_atom_site_aniso_U_22
_atom_site_aniso_U_33
_atom_site_aniso_U_23
_atom_site_aniso_U_13
_atom_site_aniso_U_12
Br1 0.0704(6) 0.0753(6) 0.0538(6) -0.0161(4) 0.0252(4) -0.0218(5)
O1 0.037(3) 0.055(3) 0.036(3) -0.007(2) -0.002(2) 0.011(2)
C11 0.034(4) 0.025(4) 0.032(4) -0.004(3) -0.007(4) 0.003(3)
C12 0.033(4) 0.023(4) 0.020(4) -0.002(3) -0.002(3) -0.001(3)
C13 0.030(4) 0.024(4) 0.026(4) -0.002(3) 0.007(3) 0.002(3)
C14 0.026(4) 0.023(4) 0.029(4) 0.004(3) 0.000(3) -0.003(3)
C15 0.031(4) 0.029(4) 0.028(4) 0.001(3) -0.005(3) -0.004(3)
C16 0.038(5) 0.025(4) 0.025(4) -0.006(3) 0.003(3) -0.007(3)
C17 0.034(4) 0.015(4) 0.033(4) 0.000(3) 0.000(3) 0.002(3)
C18 0.035(4) 0.039(4) 0.029(4) 0.004(3) -0.006(3) 0.001(3)
C19 0.049(5) 0.036(4) 0.031(4) -0.009(3) 0.003(3) -0.001(3)
C20 0.052(5) 0.023(4) 0.038(4) -0.003(3) -0.002(3) 0.001(3)
C21 0.028(4) 0.029(4) 0.022(4) -0.007(3) -0.008(3) 0.010(3)
C22 0.044(5) 0.036(4) 0.043(5) -0.004(3) 0.001(4) 0.007(4)
C23 0.042(6) 0.068(6) 0.065(6) -0.017(5) -0.016(4) 0.021(5)
C24 0.038(5) 0.072(6) 0.059(6) -0.036(5) 0.012(4) -0.016(5)
C25 0.052(5) 0.048(5) 0.046(5) -0.013(4) 0.005(4) -0.014(4)
C26 0.040(5) 0.041(5) 0.036(4) 0.011(3) -0.010(3) -0.005(4)
C31 0.034(4) 0.021(4) 0.019(4) 0.004(3) -0.001(3) 0.001(3)
C32 0.047(5) 0.034(4) 0.037(4) -0.003(3) 0.003(4) 0.003(4)
C33 0.043(5) 0.047(5) 0.045(5) 0.005(4) -0.001(4) -0.003(4)
C34 0.041(5) 0.078(6) 0.028(4) -0.006(4) 0.012(3) -0.008(4)
C35 0.066(6) 0.064(6) 0.063(5) -0.032(4) 0.012(5) -0.008(5)
C36 0.051(5) 0.045(5) 0.047(5) -0.009(4) 0.017(4) -0.009(4)
C41 0.037(5) 0.056(5) 0.091(6) 0.025(4) 0.001(4) 0.000(4)
C42 0.042(5) 0.073(5) 0.050(5) 0.009(4) -0.004(4) 0.018(4)
C43 0.054(5) 0.050(5) 0.058(5) 0.003(4) 0.010(4) 0.015(4)

loop_
_atom_type_symbol
_atom_type_description
_atom_type_scat_dispersion_real
_atom_type_scat_dispersion_imag
_atom_type_scat_source
C C 0.0033 0.0016 'International Tables Vol C Tables 4.2.6.8 and 6.1.1.4'
H H 0.0000 0.0000 'International Tables Vol C Tables 4.2.6.8 and 6.1.1.4'
O O 0.0106 0.0060 'International Tables Vol C Tables 4.2.6.8 and 6.1.1.4'
Br Br -0.2901 2.4595 'International Tables Vol C Tables 4.2.6.8 and 6.1.1.4'

loop_
_geom_angle_atom_site_label_1
_geom_angle_atom_site_label_2
_geom_angle_atom_site_label_3
_geom_angle
C11 O1 H1 109.5
O1 C11 C16 116.0(6)
O1 C11 C12 123.0(5)
C16 C11 C12 121.0(6)
C13 C12 C11 116.8(5)
C13 C12 C17 122.8(5)
C11 C12 C17 120.4(5)
C12 C13 C14 124.3(5)
C12 C13 H13 117.8
C14 C13 H13 117.8
C15 C14 C13 116.7(5)
C15 C14 C18 123.7(5)
C13 C14 C18 119.6(5)
C14 C15 C16 121.7(6)
C14 C15 H15 119.2
C16 C15 H15 119.2
C15 C16 C11 119.5(6)
C15 C16 C19 120.0(6)
C11 C16 C19 120.5(6)
C21 C17 C31 109.5(5)
C21 C17 C20 110.0(5)
C31 C17 C20 108.2(5)
C21 C17 C12 110.0(5)
C31 C17 C12 110.6(5)
C20 C17 C12 108.6(4)
C42 C18 C14 112.2(5)
C42 C18 C41 108.0(5)
C14 C18 C41 109.9(5)
C42 C18 C43 106.7(5)
C14 C18 C43 111.1(5)
C41 C18 C43 108.7(6)
C16 C19 Br1 113.6(4)
C16 C19 H19A 108.8
Br1 C19 H19A 108.8
C16 C19 H19B 108.8
Br1 C19 H19B 108.8
H19A C19 H19B 107.7
C17 C20 H20A 109.5
C17 C20 H20B 109.5
H20A C20 H20B 109.5
C17 C20 H20C 109.5
H20A C20 H20C 109.5
H20B C20 H20C 109.5
C22 C21 C26 116.5(6)
C22 C21 C17 121.9(6)
C26 C21 C17 121.6(5)
C21 C22 C23 121.0(6)
C21 C22 H22 119.5
C23 C22 H22 119.5
C24 C23 C22 121.1(7)
C24 C23 H23 119.5
C22 C23 H23 119.5
C25 C24 C23 118.7(7)
C25 C24 H24 120.7
C23 C24 H24 120.7
C24 C25 C26 120.0(7)
C24 C25 H25 120.0
C26 C25 H25 120.0
C21 C26 C25 122.5(6)
C21 C26 H26 118.7
C25 C26 H26 118.7
C32 C31 C36 116.3(6)
C32 C31 C17 120.7(5)
C36 C31 C17 123.0(5)
C31 C32 C33 122.2(6)
C31 C32 H32 118.9
C33 C32 H32 118.9
C34 C33 C32 120.3(6)
C34 C33 H33 119.9
C32 C33 H33 119.9
C33 C34 C35 118.8(7)
C33 C34 H34 120.6
C35 C34 H34 120.6
C34 C35 C36 121.2(7)
C34 C35 H35 119.4
C36 C35 H35 119.4
C35 C36 C31 121.2(6)
C35 C36 H36 119.4
C31 C36 H36 119.4
C18 C41 H41A 109.5
C18 C41 H41B 109.5
H41A C41 H41B 109.5
C18 C41 H41C 109.5
H41A C41 H41C 109.5
H41B C41 H41C 109.5
C18 C42 H42A 109.5
C18 C42 H42B 109.5
H42A C42 H42B 109.5
C18 C42 H42C 109.5
H42A C42 H42C 109.5
H42B C42 H42C 109.5
C18 C43 H43A 109.5
C18 C43 H43B 109.5
H43A C43 H43B 109.5
C18 C43 H43C 109.5
H43A C43 H43C 109.5
H43B C43 H43C 109.5

loop_
_geom_bond_atom_site_label_1
_geom_bond_atom_site_label_2
_geom_bond_distance
Br1 C19 1.950(6)
O1 C11 1.381(7)
O1 H1 0.8400
C11 C16 1.394(8)
C11 C12 1.409(8)
C12 C13 1.377(7)
C12 C17 1.551(8)
C13 C14 1.402(7)
C13 H13 0.9500
C14 C15 1.389(8)
C14 C18 1.527(8)
C15 C16 1.389(8)
C15 H15 0.9500
C16 C19 1.510(8)
C17 C21 1.531(8)
C17 C31 1.542(8)
C17 C20 1.550(7)
C18 C42 1.526(8)
C18 C41 1.532(8)
C18 C43 1.540(8)
C19 H19A 0.9900
C19 H19B 0.9900
C20 H20A 0.9800
C20 H20B 0.9800
C20 H20C 0.9800
C21 C22 1.387(8)
C21 C26 1.387(8)
C22 C23 1.391(9)
C22 H22 0.9500
C23 C24 1.383(10)
C23 H23 0.9500
C24 C25 1.364(9)
C24 H24 0.9500
C25 C26 1.392(8)
C25 H25 0.9500
C26 H26 0.9500
C31 C32 1.378(8)
C31 C36 1.381(8)
C32 C33 1.383(9)
C32 H32 0.9500
C33 C34 1.352(8)
C33 H33 0.9500
C34 C35 1.363(9)
C34 H34 0.9500
C35 C36 1.375(9)
C35 H35 0.9500
C36 H36 0.9500
C41 H41A 0.9800
C41 H41B 0.9800
C41 H41C 0.9800
C42 H42A 0.9800
C42 H42B 0.9800
C42 H42C 0.9800
C43 H43A 0.9800
C43 H43B 0.9800
C43 H43C 0.9800

loop_
_geom_torsion_atom_site_label_1
_geom_torsion_atom_site_label_2
_geom_torsion_atom_site_label_3
_geom_torsion_atom_site_label_4
_geom_torsion
O1 C11 C12 C13 179.8(5)
C16 C11 C12 C13 1.6(8)
O1 C11 C12 C17 1.7(8)
C16 C11 C12 C17 -176.5(5)
C11 C12 C13 C14 -0.9(8)
C17 C12 C13 C14 177.0(5)
C12 C13 C14 C15 -0.2(8)
C12 C13 C14 C18 -178.5(5)
C13 C14 C15 C16 0.8(8)
C18 C14 C15 C16 179.0(5)
C14 C15 C16 C11 -0.1(8)
C14 C15 C16 C19 -178.9(5)
O1 C11 C16 C15 -179.4(5)
C12 C11 C16 C15 -1.1(8)
O1 C11 C16 C19 -0.6(8)
C12 C11 C16 C19 177.7(5)
C13 C12 C17 C21 124.3(6)
C11 C12 C17 C21 -57.8(7)
C13 C12 C17 C31 3.3(7)
C11 C12 C17 C31 -178.8(5)
C13 C12 C17 C20 -115.3(6)
C11 C12 C17 C20 62.6(7)
C15 C14 C18 C42 6.1(8)
C13 C14 C18 C42 -175.8(5)
C15 C14 C18 C41 -114.2(6)
C13 C14 C18 C41 64.0(7)
C15 C14 C18 C43 125.5(6)
C13 C14 C18 C43 -56.4(7)
C15 C16 C19 Br1 -101.4(6)
C11 C16 C19 Br1 79.8(6)
C31 C17 C21 C22 -89.6(6)
C20 C17 C21 C22 29.2(7)
C12 C17 C21 C22 148.7(5)
C31 C17 C21 C26 89.1(7)
C20 C17 C21 C26 -152.1(5)
C12 C17 C21 C26 -32.5(7)
C26 C21 C22 C23 2.2(9)
C17 C21 C22 C23 -179.0(6)
C21 C22 C23 C24 0.6(10)
C22 C23 C24 C25 -3.1(10)
C23 C24 C25 C26 2.5(10)
C22 C21 C26 C25 -2.8(9)
C17 C21 C26 C25 178.4(6)
C24 C25 C26 C21 0.4(10)
C21 C17 C31 C32 155.8(5)
C20 C17 C31 C32 35.9(7)
C12 C17 C31 C32 -82.9(6)
C21 C17 C31 C36 -24.3(8)
C20 C17 C31 C36 -144.2(5)
C12 C17 C31 C36 97.0(6)
C36 C31 C32 C33 -1.4(9)
C17 C31 C32 C33 178.5(5)
C31 C32 C33 C34 1.2(10)
C32 C33 C34 C35 -1.2(10)
C33 C34 C35 C36 1.5(11)
C34 C35 C36 C31 -1.8(11)
C32 C31 C36 C35 1.7(9)
C17 C31 C36 C35 -178.2(6)
